data_4084788
loop_
_publ_author_name
'Suna, Yuki'
'Ertem, Mehmed Z.'
'Wang, Wan-Hui'
'Kambayashi, Hide'
'Manaka, Yuichi'
'Muckerman, James T.'
'Fujita, Etsuko'
'Himeda, Yuichiro'

_publ_section_title
;
 Positional Effects of Hydroxy Groups on Catalytic Activity of
 Proton-Responsive Half-Sandwich Cp*Iridium(III) Complexes
;
_journal_issue 22
_journal_name_full Organometallics
_journal_page_first 6519
_journal_paper_doi 10.1021/om500832d
_journal_volume 33
_journal_year 2014
_chemical_formula_moiety 'C20 H23 Ir N2 O3, 2(H2 O)'
_chemical_formula_sum 'C20 H27 Ir N2 O5'
_chemical_formula_weight 566.45
_chemical_name_systematic
; 
 ? 
;
_space_group_IT_number 62
_symmetry_cell_setting orthorhombic
_symmetry_space_group_name_Hall '-P 2ac 2n'
_symmetry_space_group_name_H-M 'P n m a'
_atom_sites_solution_hydrogens mixed
_atom_sites_solution_primary direct
_atom_sites_solution_secondary difmap
_audit_creation_method SHELXL-97
_cell_angle_alpha 90.00
_cell_angle_beta 90.00
_cell_angle_gamma 90.00
_cell_formula_units_Z 4
_cell_length_a 8.7020(3)
_cell_length_b 16.1159(6)
_cell_length_c 14.0281(5)
_cell_measurement_reflns_used 9981
_cell_measurement_temperature 183(2)
_cell_measurement_theta_max 28.32
_cell_measurement_theta_min 2.75
_cell_volume 1967.31(12)
_computing_cell_refinement 'Bruker SAINT'
_computing_data_collection 'Bruker APEX2'
_computing_data_reduction 'Bruker SAINT'
_computing_publication_material 'Bruker SHELXTL'
_computing_structure_refinement 'SHELXL-97 (Sheldrick, 2008)'
_computing_structure_solution 'SHELXS-97 (Sheldrick, 2008)'
_diffrn_ambient_temperature 183(2)
_diffrn_detector_area_resol_mean 8.333
_diffrn_measured_fraction_theta_full 0.946
_diffrn_measured_fraction_theta_max 0.946
_diffrn_measurement_device_type 'Bruker APEX-II CCD'
_diffrn_measurement_method '\f and \w scans'
_diffrn_radiation_monochromator graphite
_diffrn_radiation_source 'rotating unit'
_diffrn_radiation_type MoK\a
_diffrn_radiation_wavelength 0.71073
_diffrn_reflns_av_R_equivalents 0.0404
_diffrn_reflns_av_sigmaI/netI 0.0175
_diffrn_reflns_limit_h_max 10
_diffrn_reflns_limit_h_min -10
_diffrn_reflns_limit_k_max 17
_diffrn_reflns_limit_k_min -17
_diffrn_reflns_limit_l_max 2
_diffrn_reflns_limit_l_min -16
_diffrn_reflns_number 16360
_diffrn_reflns_theta_full 24.99
_diffrn_reflns_theta_max 24.99
_diffrn_reflns_theta_min 1.92
_exptl_absorpt_coefficient_mu 6.821
_exptl_absorpt_correction_T_max 0.5492
_exptl_absorpt_correction_T_min 0.3429
_exptl_absorpt_correction_type multi-scan
_exptl_absorpt_process_details sadabs
_exptl_crystal_colour yellow
_exptl_crystal_density_diffrn 1.917
_exptl_crystal_density_method 'not measured'
_exptl_crystal_description rectangular
_exptl_crystal_F_000 1112
_exptl_crystal_size_max 0.20
_exptl_crystal_size_mid 0.10
_exptl_crystal_size_min 0.10
_refine_diff_density_max 2.574
_refine_diff_density_min -1.747
_refine_diff_density_rms 0.217
_refine_ls_extinction_method none
_refine_ls_goodness_of_fit_ref 0.704
_refine_ls_hydrogen_treatment mixed
_refine_ls_matrix_type full
_refine_ls_number_parameters 145
_refine_ls_number_reflns 1706
_refine_ls_number_restraints 20
_refine_ls_restrained_S_all 0.740
_refine_ls_R_factor_all 0.0400
_refine_ls_R_factor_gt 0.0389
_refine_ls_shift/su_max 0.010
_refine_ls_shift/su_mean 0.001
_refine_ls_structure_factor_coef Fsqd
_refine_ls_weighting_details 'calc w=1/[\s^2^(Fo^2^)+(0.0886P)^2^+40.1981P] where P=(Fo^2^+2Fc^2^)/3'
_refine_ls_weighting_scheme calc
_refine_ls_wR_factor_gt 0.0983
_refine_ls_wR_factor_ref 0.0998
_reflns_number_gt 1627
_reflns_number_total 1706
_reflns_threshold_expression >2sigma(I)
_cod_data_source_file om500832d_si_002.cif
_cod_data_source_block '[Cp*Ir(6DHBP-2H+)(OH2)](H2O)2'
_cod_depositor_comments
;Adding full bibliography for 4084781--4084788.cif.

The following automatic conversions were performed:

'_atom_sites_solution_hydrogens' value 'geom and difmap' was changed
to 'mixed'.

Automatic conversion script
Id: cif_fix_values 6452 2018-10-05 10:23:21Z andrius 
;
_cod_database_code 4084788

loop_
_symmetry_equiv_pos_as_xyz
'x, y, z'
'x+1/2, -y+1/2, -z+1/2'
'-x, y+1/2, -z'
'-x+1/2, -y, z+1/2'
'-x, -y, -z'
'-x-1/2, y-1/2, z-1/2'
'x, -y-1/2, z'
'x-1/2, y, -z-1/2'

loop_
_atom_site_label
_atom_site_type_symbol
_atom_site_fract_x
_atom_site_fract_y
_atom_site_fract_z
_atom_site_U_iso_or_equiv
_atom_site_adp_type
_atom_site_occupancy
_atom_site_symmetry_multiplicity
_atom_site_calc_flag
_atom_site_refinement_flags
Ir1 Ir 0.21587(3) 0.2500 0.00545(2) 0.01560(18) Uani 1 2 d S
O1S O 0.5295(6) 0.4002(3) 0.9323(4) 0.0330(12) Uani 1 1 d D
H1S H 0.460(6) 0.415(5) 0.966(5) 0.040 Uiso 1 1 d D
H2S H 0.518(9) 0.396(5) 0.875(4) 0.040 Uiso 1 1 d D
O1 O 0.4665(8) 0.2500 0.0068(4) 0.0202(15) Uani 1 2 d S
H1O H 0.499(10) 0.209(5) -0.021(5) 0.024 Uiso 1 1 d .
C1 C 0.2442(8) 0.0848(4) 0.1182(5) 0.0255(15) Uani 1 1 d .
C6 C 0.1812(14) 0.2500 -0.1474(9) 0.059(4) Uani 1 2 d S
C7 C 0.1120(10) 0.1798(6) -0.1087(6) 0.054(3) Uani 1 1 d .
C8 C -0.0010(8) 0.2938(5) -0.0427(5) 0.0383(18) Uani 1 1 d .
C10 C -0.1064(15) 0.3459(10) 0.0162(9) 0.090(4) Uani 1 1 d U
H10A H -0.0696 0.4034 0.0165 0.135 Uiso 1 1 calc R
H10B H -0.1085 0.3246 0.0816 0.135 Uiso 1 1 calc R
H10C H -0.2101 0.3439 -0.0108 0.135 Uiso 1 1 calc R
N1 N 0.2245(5) 0.1694(3) 0.1231(4) 0.0172(11) Uani 1 1 d .
C5 C 0.1690(7) 0.2048(4) 0.2040(4) 0.0186(12) Uani 1 1 d .
O2 O 0.3034(6) 0.0509(3) 0.0450(4) 0.0362(13) Uani 1 1 d .
C2 C 0.1938(10) 0.0374(5) 0.1966(7) 0.044(2) Uani 1 1 d .
H2 H 0.2053 -0.0212 0.1938 0.052 Uiso 1 1 calc R
C3 C 0.1305(11) 0.0707(5) 0.2746(6) 0.050(2) Uani 1 1 d .
H3 H 0.0944 0.0364 0.3250 0.060 Uiso 1 1 calc R
C4 C 0.1184(9) 0.1584(4) 0.2805(5) 0.0305(16) Uani 1 1 d .
H4 H 0.0766 0.1844 0.3355 0.037 Uiso 1 1 calc R
C11 C 0.1380(19) 0.0912(9) -0.1401(12) 0.119(5) Uani 1 1 d U
H11A H 0.0757 0.0797 -0.1968 0.179 Uiso 1 1 calc R
H11B H 0.1083 0.0534 -0.0886 0.179 Uiso 1 1 calc R
H11C H 0.2470 0.0832 -0.1553 0.179 Uiso 1 1 calc R
C12 C 0.303(3) 0.2500 -0.2219(16) 0.124(8) Uani 1 2 d SU
H12A H 0.2571 0.2624 -0.2840 0.185 Uiso 0.50 1 calc PR
H12B H 0.3523 0.1953 -0.2241 0.185 Uiso 0.50 1 calc PR
H12C H 0.3802 0.2923 -0.2066 0.185 Uiso 0.50 1 calc PR

loop_
_atom_site_aniso_label
_atom_site_aniso_U_11
_atom_site_aniso_U_22
_atom_site_aniso_U_33
_atom_site_aniso_U_23
_atom_site_aniso_U_13
_atom_site_aniso_U_12
Ir1 0.0090(3) 0.0175(3) 0.0203(2) 0.000 0.00014(11) 0.000
O1S 0.027(3) 0.023(3) 0.048(3) 0.005(2) 0.008(2) 0.004(2)
O1 0.011(3) 0.019(4) 0.031(4) 0.000 0.001(2) 0.000
C1 0.023(3) 0.013(4) 0.041(4) -0.004(3) 0.006(3) -0.001(3)
C6 0.020(6) 0.126(15) 0.031(6) 0.000 -0.005(5) 0.000
C7 0.040(5) 0.071(7) 0.051(5) -0.040(5) -0.032(4) 0.023(5)
C8 0.023(4) 0.053(5) 0.039(4) -0.011(4) -0.017(3) 0.016(3)
C10 0.058(6) 0.110(8) 0.102(7) -0.042(6) -0.029(5) 0.054(6)
N1 0.012(3) 0.015(3) 0.024(3) 0.002(2) 0.0011(19) -0.0021(19)
C5 0.012(3) 0.022(3) 0.022(3) 0.004(3) 0.002(2) 0.002(3)
O2 0.041(3) 0.013(3) 0.055(3) -0.008(2) 0.020(3) 0.002(2)
C2 0.057(5) 0.007(4) 0.067(6) 0.008(4) 0.025(4) 0.002(3)
C3 0.073(6) 0.025(5) 0.051(5) 0.019(4) 0.027(5) 0.001(4)
C4 0.041(4) 0.016(4) 0.035(4) 0.004(3) 0.012(3) 0.002(3)
C11 0.118(9) 0.108(8) 0.132(8) -0.068(7) -0.065(7) 0.031(7)
C12 0.107(11) 0.167(13) 0.096(11) 0.000 0.003(9) 0.000

loop_
_atom_type_symbol
_atom_type_description
_atom_type_scat_dispersion_real
_atom_type_scat_dispersion_imag
_atom_type_scat_source
C C 0.0033 0.0016 'International Tables Vol C Tables 4.2.6.8 and 6.1.1.4'
H H 0.0000 0.0000 'International Tables Vol C Tables 4.2.6.8 and 6.1.1.4'
N N 0.0061 0.0033 'International Tables Vol C Tables 4.2.6.8 and 6.1.1.4'
O O 0.0106 0.0060 'International Tables Vol C Tables 4.2.6.8 and 6.1.1.4'
Ir Ir -1.4442 7.9887 'International Tables Vol C Tables 4.2.6.8 and 6.1.1.4'

loop_
_geom_angle_atom_site_label_1
_geom_angle_atom_site_label_2
_geom_angle_atom_site_label_3
_geom_angle
_geom_angle_site_symmetry_1
_geom_angle_site_symmetry_3
N1 Ir1 N1 76.3(3) 7_565 .
N1 Ir1 C8 119.1(3) 7_565 7_565
N1 Ir1 C8 94.4(2) . 7_565
N1 Ir1 C8 94.4(2) 7_565 .
N1 Ir1 C8 119.1(3) . .
C8 Ir1 C8 38.8(5) 7_565 .
N1 Ir1 C7 105.9(3) 7_565 7_565
N1 Ir1 C7 157.1(3) . 7_565
C8 Ir1 C7 64.3(3) 7_565 7_565
C8 Ir1 C7 38.6(3) . 7_565
N1 Ir1 C7 157.1(3) 7_565 .
N1 Ir1 C7 105.9(3) . .
C8 Ir1 C7 38.6(3) 7_565 .
C8 Ir1 C7 64.3(3) . .
C7 Ir1 C7 63.2(6) 7_565 .
N1 Ir1 C6 141.51(15) 7_565 .
N1 Ir1 C6 141.51(15) . .
C8 Ir1 C6 64.0(4) 7_565 .
C8 Ir1 C6 64.0(4) . .
C7 Ir1 C6 37.6(3) 7_565 .
C7 Ir1 C6 37.6(3) . .
N1 Ir1 O1 87.54(18) 7_565 .
N1 Ir1 O1 87.54(18) . .
C8 Ir1 O1 153.0(3) 7_565 .
C8 Ir1 O1 153.0(3) . .
C7 Ir1 O1 115.2(3) 7_565 .
C7 Ir1 O1 115.2(3) . .
C6 Ir1 O1 98.5(4) . .
H1S O1S H2S 121(7) . .
Ir1 O1 H1O 110(6) . .
O2 C1 N1 121.2(6) . .
O2 C1 C2 121.5(7) . .
N1 C1 C2 117.3(6) . .
C7 C6 C7 108.7(11) . 7_565
C7 C6 C12 125.6(5) . .
C7 C6 C12 125.6(5) 7_565 .
C7 C6 Ir1 71.0(6) . .
C7 C6 Ir1 71.0(6) 7_565 .
C12 C6 Ir1 126.6(12) . .
C6 C7 C8 108.1(9) . 7_565
C6 C7 C11 126.1(11) . .
C8 C7 C11 125.4(12) 7_565 .
C6 C7 Ir1 71.5(6) . .
C8 C7 Ir1 69.4(4) 7_565 .
C11 C7 Ir1 130.4(7) . .
C8 C8 C7 107.5(6) 7_565 7_565
C8 C8 C10 124.2(8) 7_565 .
C7 C8 C10 128.3(11) 7_565 .
C8 C8 Ir1 70.6(2) 7_565 .
C7 C8 Ir1 72.0(4) 7_565 .
C10 C8 Ir1 123.8(6) . .
C8 C10 H10A 109.5 . .
C8 C10 H10B 109.5 . .
H10A C10 H10B 109.5 . .
C8 C10 H10C 109.5 . .
H10A C10 H10C 109.5 . .
H10B C10 H10C 109.5 . .
C5 N1 C1 120.2(6) . .
C5 N1 Ir1 112.6(4) . .
C1 N1 Ir1 125.2(5) . .
N1 C5 C4 122.4(6) . .
N1 C5 C5 114.8(4) . 7_565
C4 C5 C5 122.8(4) . 7_565
C3 C2 C1 123.3(7) . .
C3 C2 H2 118.3 . .
C1 C2 H2 118.3 . .
C2 C3 C4 118.5(7) . .
C2 C3 H3 120.7 . .
C4 C3 H3 120.7 . .
C5 C4 C3 118.0(7) . .
C5 C4 H4 121.0 . .
C3 C4 H4 121.0 . .
C7 C11 H11A 109.5 . .
C7 C11 H11B 109.5 . .
H11A C11 H11B 109.5 . .
C7 C11 H11C 109.5 . .
H11A C11 H11C 109.5 . .
H11B C11 H11C 109.5 . .
C6 C12 H12A 109.5 . .
C6 C12 H12B 109.5 . .
H12A C12 H12B 109.5 . .
C6 C12 H12C 109.5 . .
H12A C12 H12C 109.5 . .
H12B C12 H12C 109.5 . .

loop_
_geom_bond_atom_site_label_1
_geom_bond_atom_site_label_2
_geom_bond_distance
_geom_bond_site_symmetry_2
Ir1 N1 2.101(5) 7_565
Ir1 N1 2.101(5) .
Ir1 C8 2.125(7) 7_565
Ir1 C8 2.125(7) .
Ir1 C7 2.158(7) 7_565
Ir1 C7 2.158(7) .
Ir1 C6 2.165(12) .
Ir1 O1 2.181(7) .
O1S H1S 0.801(11) .
O1S H2S 0.81(6) .
O1 H1O 0.82(8) .
C1 O2 1.272(9) .
C1 N1 1.376(9) .
C1 C2 1.410(11) .
C6 C7 1.392(13) .
C6 C7 1.392(13) 7_565
C6 C12 1.49(2) .
C7 C8 1.415(12) 7_565
C7 C11 1.511(16) .
C8 C8 1.411(17) 7_565
C8 C7 1.415(12) 7_565
C8 C10 1.493(13) .
C10 H10A 0.9800 .
C10 H10B 0.9800 .
C10 H10C 0.9800 .
N1 C5 1.359(8) .
C5 C4 1.380(9) .
C5 C5 1.457(13) 7_565
C2 C3 1.338(12) .
C2 H2 0.9500 .
C3 C4 1.421(11) .
C3 H3 0.9500 .
C4 H4 0.9500 .
C11 H11A 0.9800 .
C11 H11B 0.9800 .
C11 H11C 0.9800 .
C12 H12A 0.9800 .
C12 H12B 0.9800 .
C12 H12C 0.9800 .

loop_
_geom_torsion_atom_site_label_1
_geom_torsion_atom_site_label_2
_geom_torsion_atom_site_label_3
_geom_torsion_atom_site_label_4
_geom_torsion
_geom_torsion_site_symmetry_1
_geom_torsion_site_symmetry_4
N1 Ir1 C6 C7 -142.5(4) 7_565 .
N1 Ir1 C6 C7 23.9(9) . .
C8 Ir1 C6 C7 -37.6(6) 7_565 .
C8 Ir1 C6 C7 -81.0(6) . .
C7 Ir1 C6 C7 -118.6(11) 7_565 .
O1 Ir1 C6 C7 120.7(5) . .
N1 Ir1 C6 C7 -23.9(9) 7_565 7_565
N1 Ir1 C6 C7 142.5(4) . 7_565
C8 Ir1 C6 C7 81.0(6) 7_565 7_565
C8 Ir1 C6 C7 37.6(6) . 7_565
C7 Ir1 C6 C7 118.6(11) . 7_565
O1 Ir1 C6 C7 -120.7(5) . 7_565
N1 Ir1 C6 C12 96.8(5) 7_565 .
N1 Ir1 C6 C12 -96.8(5) . .
C8 Ir1 C6 C12 -158.3(3) 7_565 .
C8 Ir1 C6 C12 158.3(3) . .
C7 Ir1 C6 C12 120.7(5) 7_565 .
C7 Ir1 C6 C12 -120.7(5) . .
O1 Ir1 C6 C12 0.000(2) . .
C7 C6 C7 C8 -1.2(12) 7_565 7_565
C12 C6 C7 C8 -178.1(14) . 7_565
Ir1 C6 C7 C8 60.0(5) . 7_565
C7 C6 C7 C11 171.7(7) 7_565 .
C12 C6 C7 C11 -5(2) . .
Ir1 C6 C7 C11 -127.0(10) . .
C7 C6 C7 Ir1 -61.2(8) 7_565 .
C12 C6 C7 Ir1 121.9(16) . .
N1 Ir1 C7 C6 102.8(9) 7_565 .
N1 Ir1 C7 C6 -164.8(5) . .
C8 Ir1 C7 C6 118.4(8) 7_565 .
C8 Ir1 C7 C6 80.1(6) . .
C7 Ir1 C7 C6 36.9(6) 7_565 .
O1 Ir1 C7 C6 -70.0(6) . .
N1 Ir1 C7 C8 -15.7(12) 7_565 7_565
N1 Ir1 C7 C8 76.8(5) . 7_565
C8 Ir1 C7 C8 -38.4(6) . 7_565
C7 Ir1 C7 C8 -81.6(6) 7_565 7_565
C6 Ir1 C7 C8 -118.4(8) . 7_565
O1 Ir1 C7 C8 171.6(4) . 7_565
N1 Ir1 C7 C11 -135.2(12) 7_565 .
N1 Ir1 C7 C11 -42.8(14) . .
C8 Ir1 C7 C11 -119.5(16) 7_565 .
C8 Ir1 C7 C11 -157.9(14) . .
C7 Ir1 C7 C11 158.9(12) 7_565 .
C6 Ir1 C7 C11 122.0(15) . .
O1 Ir1 C7 C11 52.1(14) . .
N1 Ir1 C8 C8 -133.16(17) 7_565 7_565
N1 Ir1 C8 C8 -56.4(2) . 7_565
C7 Ir1 C8 C8 116.7(5) 7_565 7_565
C7 Ir1 C8 C8 38.2(4) . 7_565
C6 Ir1 C8 C8 80.1(2) . 7_565
O1 Ir1 C8 C8 133.6(5) . 7_565
N1 Ir1 C8 C7 110.1(6) 7_565 7_565
N1 Ir1 C8 C7 -173.1(5) . 7_565
C8 Ir1 C8 C7 -116.7(5) 7_565 7_565
C7 Ir1 C8 C7 -78.5(8) . 7_565
C6 Ir1 C8 C7 -36.6(5) . 7_565
O1 Ir1 C8 C7 16.9(9) . 7_565
N1 Ir1 C8 C10 -14.4(11) 7_565 .
N1 Ir1 C8 C10 62.4(11) . .
C8 Ir1 C8 C10 118.8(10) 7_565 .
C7 Ir1 C8 C10 -124.5(13) 7_565 .
C7 Ir1 C8 C10 157.0(11) . .
C6 Ir1 C8 C10 -161.1(11) . .
O1 Ir1 C8 C10 -107.6(11) . .
O2 C1 N1 C5 -176.3(6) . .
C2 C1 N1 C5 4.8(10) . .
O2 C1 N1 Ir1 21.1(9) . .
C2 C1 N1 Ir1 -157.8(6) . .
N1 Ir1 N1 C5 25.2(5) 7_565 .
C8 Ir1 N1 C5 -93.7(5) 7_565 .
C8 Ir1 N1 C5 -62.2(5) . .
C7 Ir1 N1 C5 -73.3(10) 7_565 .
C7 Ir1 N1 C5 -131.2(5) . .
C6 Ir1 N1 C5 -146.1(6) . .
O1 Ir1 N1 C5 113.3(4) . .
N1 Ir1 N1 C1 -171.1(4) 7_565 .
C8 Ir1 N1 C1 70.0(6) 7_565 .
C8 Ir1 N1 C1 101.5(5) . .
C7 Ir1 N1 C1 90.4(10) 7_565 .
C7 Ir1 N1 C1 32.5(6) . .
C6 Ir1 N1 C1 17.6(8) . .
O1 Ir1 N1 C1 -83.0(5) . .
C1 N1 C5 C4 -5.6(9) . .
Ir1 N1 C5 C4 159.1(5) . .
C1 N1 C5 C5 173.7(4) . 7_565
Ir1 N1 C5 C5 -21.7(4) . 7_565
O2 C1 C2 C3 -179.8(9) . .
N1 C1 C2 C3 -0.9(13) . .
C1 C2 C3 C4 -2.3(15) . .
N1 C5 C4 C3 2.2(11) . .
C5 C5 C4 C3 -177.0(6) 7_565 .
C2 C3 C4 C5 1.7(14) . .
